data_7021309
loop_
_publ_author_name
'Ficks, Arne'
'Harrington, Ross W.'
'Higham, Lee J.'

_publ_section_title
;
 Chiral MOP-phosphonite ligands: synthesis, characterisation and
 interconversion of \h(1),\h(6)-(\s-P, \p-arene) chelated rhodium(i)
 complexes.
;
_journal_issue 18
_journal_name_full 'Dalton transactions (Cambridge, England : 2003)'
_journal_page_first 6302
_journal_page_last 6305
_journal_paper_doi 10.1039/c3dt50482d
_journal_volume 42
_journal_year 2013
_chemical_absolute_configuration ad
_chemical_formula_moiety 'C49 H39 Cl Ir O3 P, C H2 Cl2'
_chemical_formula_sum 'C50 H41 Cl3 Ir O3 P'
_chemical_formula_weight 1019.35
_chemical_name_systematic
;
?
;
_space_group_IT_number 19
_symmetry_cell_setting orthorhombic
_symmetry_space_group_name_Hall 'P 2ac 2ab'
_symmetry_space_group_name_H-M 'P 21 21 21'
_atom_sites_solution_hydrogens geom
_atom_sites_solution_primary direct
_atom_sites_solution_secondary difmap
_audit_creation_method SHELXL-97
_cell_angle_alpha 90.00
_cell_angle_beta 90.00
_cell_angle_gamma 90.00
_cell_formula_units_Z 4
_cell_length_a 9.3945(2)
_cell_length_b 19.2373(5)
_cell_length_c 23.8082(5)
_cell_measurement_reflns_used 15162
_cell_measurement_temperature 150(2)
_cell_measurement_theta_max 28.5717
_cell_measurement_theta_min 2.9522
_cell_volume 4302.73(17)
_computing_cell_refinement
;
CrysAlisPro, Agilent Technologies,
Version 1.171.34.49 (release 20-01-2011 CrysAlis171 .NET)
(compiled Jan 20 2011,15:58:25)
;
_computing_data_collection
;
CrysAlisPro, Agilent Technologies,
Version 1.171.34.49 (release 20-01-2011 CrysAlis171 .NET)
(compiled Jan 20 2011,15:58:25)
;
_computing_data_reduction
;
CrysAlisPro, Agilent Technologies,
Version 1.171.34.49 (release 20-01-2011 CrysAlis171 .NET)
(compiled Jan 20 2011,15:58:25)
;
_computing_molecular_graphics 'Bruker SHELXTL'
_computing_publication_material 'Bruker SHELXTL and local programs'
_computing_structure_refinement 'Bruker SHELXTL'
_computing_structure_solution 'Bruker SHELXTL'
_diffrn_ambient_temperature 150(2)
_diffrn_detector_area_resol_mean 10.3968
_diffrn_measured_fraction_theta_full 0.997
_diffrn_measured_fraction_theta_max 0.857
_diffrn_measurement_device_type 'Xcalibur, Atlas, Gemini ultra'
_diffrn_measurement_method 'thick-slice \w scans'
_diffrn_radiation_monochromator graphite
_diffrn_radiation_source 'sealed tube with Enhance optics'
_diffrn_radiation_type MoK\a
_diffrn_radiation_wavelength 0.71073
_diffrn_reflns_av_R_equivalents 0.0256
_diffrn_reflns_av_sigmaI/netI 0.0281
_diffrn_reflns_limit_h_max 12
_diffrn_reflns_limit_h_min -11
_diffrn_reflns_limit_k_max 20
_diffrn_reflns_limit_k_min -24
_diffrn_reflns_limit_l_max 28
_diffrn_reflns_limit_l_min -31
_diffrn_reflns_number 24836
_diffrn_reflns_theta_full 25.00
_diffrn_reflns_theta_max 28.63
_diffrn_reflns_theta_min 2.96
_exptl_absorpt_coefficient_mu 3.369
_exptl_absorpt_correction_T_max 0.5522
_exptl_absorpt_correction_T_min 0.4314
_exptl_absorpt_correction_type multi-scan
_exptl_absorpt_process_details
;
'Fri Nov 11 12:12:35 2011'
;
_exptl_crystal_colour red
_exptl_crystal_density_diffrn 1.574
_exptl_crystal_density_method 'not measured'
_exptl_crystal_description block
_exptl_crystal_F_000 2032
_exptl_crystal_size_max 0.30
_exptl_crystal_size_mid 0.20
_exptl_crystal_size_min 0.20
_platon_squeeze_details
;
;
_refine_diff_density_max 0.841
_refine_diff_density_min -0.907
_refine_diff_density_rms 0.080
_refine_ls_abs_structure_details 'Flack H D (1983), Acta Cryst. A39, 876-881'
_refine_ls_abs_structure_Flack -0.009(4)
_refine_ls_extinction_method none
_refine_ls_goodness_of_fit_ref 1.075
_refine_ls_hydrogen_treatment constr
_refine_ls_matrix_type full
_refine_ls_number_parameters 496
_refine_ls_number_reflns 9076
_refine_ls_number_restraints 0
_refine_ls_restrained_S_all 1.075
_refine_ls_R_factor_all 0.0234
_refine_ls_R_factor_gt 0.0218
_refine_ls_shift/su_max 0.003
_refine_ls_shift/su_mean 0.000
_refine_ls_structure_factor_coef Fsqd
_refine_ls_weighting_details 'calc w=1/[\s^2^(Fo^2^)+(0.0301P)^2^+2.3943P] where P=(Fo^2^+2Fc^2^)/3'
_refine_ls_weighting_scheme calc
_refine_ls_wR_factor_gt 0.0562
_refine_ls_wR_factor_ref 0.0573
_reflns_number_gt 8788
_reflns_number_total 9076
_reflns_threshold_expression I>2\s(I)
_cod_data_source_file c3dt50482d.txt
_cod_data_source_block ljh149_2a
_cod_database_code 7021309
_computing_special_details
;
TITL ljh149 in P2(1)2(1)2(1)
CELL 0.71073 9.3945 19.2373 23.8082 90.000 90.000 90.000
ZERR 4.00 0.0002 0.0005 0.0005 0.000 0.000 0.000
LATT -1
SYMM 0.50000-X,-Y, 0.50000+Z
SYMM 0.50000+X, 0.50000-Y,-Z
SYMM -X, 0.50000+Y, 0.50000-Z
SFAC C H O P CL IR
UNIT 200 164 12 4 12 4
TEMP -123
ACTA 50
L.S. 8
LIST 1
FMAP 2
PLAN 10
OMIT 0 3 1
OMIT 0 1 4
OMIT 0 0 6
BOND $H
CONF
SIZE 0.30 0.20 0.20
REM red block
REM one DCM squeezed
REM EXTI 0.000208
WGHT 0.030100 2.394300
FVAR 2.04239
IR 6 0.767124 0.955114 0.707068 11.00000 0.01964 0.02537 =
0.01483 -0.00418 -0.00048 -0.00501
P 4 0.765100 0.986567 0.617172 11.00000 0.01633 0.01984 =
0.01686 -0.00342 0.00117 -0.00191
CL 5 0.567680 0.886842 0.683647 11.00000 0.02488 0.03038 =
0.01968 0.00100 -0.00289 -0.01039
O1 3 0.879715 1.046215 0.601239 11.00000 0.02074 0.02059 =
0.02352 -0.00151 0.00289 -0.00200
O2 3 0.616162 1.024032 0.600189 11.00000 0.01748 0.02269 =
0.02077 -0.00257 0.00127 0.00054
O3 3 1.126338 0.939675 0.576195 11.00000 0.01939 0.05687 =
0.05191 -0.02115 -0.00337 -0.00533
C1 1 0.857265 1.085583 0.552360 11.00000 0.02166 0.01752 =
0.02248 -0.00299 0.00509 -0.00529
C2 1 0.944746 1.071149 0.506220 11.00000 0.02692 0.02204 =
0.03087 -0.00389 0.01207 0.00086
AFIX 43
H2A 2 1.013982 1.035235 0.508148 11.00000 -1.20000
AFIX 0
C3 1 0.929039 1.109239 0.458780 11.00000 0.03216 0.02650 =
0.02939 -0.00359 0.01661 -0.00481
AFIX 43
H3A 2 0.990906 1.101301 0.427875 11.00000 -1.20000
AFIX 0
C4 1 0.821491 1.160870 0.454522 11.00000 0.03315 0.02277 =
0.02417 -0.00393 0.01046 -0.00393
C5 1 0.801149 1.199901 0.404486 11.00000 0.04325 0.03521 =
0.02331 0.00068 0.00786 -0.00711
AFIX 43
H5A 2 0.862910 1.192451 0.373469 11.00000 -1.20000
AFIX 0
C6 1 0.696234 1.247176 0.400143 11.00000 0.05032 0.03950 =
0.02536 0.00524 0.00058 -0.00253
AFIX 43
H6A 2 0.685295 1.273240 0.366527 11.00000 -1.20000
AFIX 0
C7 1 0.602500 1.257983 0.445581 11.00000 0.04490 0.03105 =
0.02931 0.00053 -0.00527 0.00569
AFIX 43
H7A 2 0.527319 1.290728 0.442106 11.00000 -1.20000
AFIX 0
C8 1 0.618829 1.221677 0.494738 11.00000 0.03227 0.03305 =
0.02229 -0.00435 0.00387 0.00444
AFIX 43
H8A 2 0.554557 1.229519 0.524885 11.00000 -1.20000
AFIX 0
C9 1 0.729029 1.173146 0.501144 11.00000 0.02691 0.02278 =
0.02175 -0.00426 0.00565 -0.00236
C10 1 0.752975 1.135524 0.552145 11.00000 0.02426 0.01868 =
0.01865 -0.00254 0.00418 -0.00106
C11 1 0.663711 1.145645 0.603498 11.00000 0.01965 0.02331 =
0.01960 -0.00518 0.00139 0.00328
C12 1 0.651439 1.210785 0.631275 11.00000 0.02349 0.02844 =
0.01959 -0.00601 -0.00326 0.00901
C13 1 0.725496 1.270871 0.615067 11.00000 0.02634 0.02962 =
0.02438 -0.00334 -0.00214 0.00386
AFIX 43
H13A 2 0.787660 1.268813 0.583639 11.00000 -1.20000
AFIX 0
C14 1 0.710549 1.332125 0.643253 11.00000 0.03340 0.02559 =
0.03419 -0.00781 -0.01323 0.00512
AFIX 43
H14A 2 0.759850 1.372449 0.630917 11.00000 -1.20000
AFIX 0
C15 1 0.621325 1.335228 0.690889 11.00000 0.03436 0.03053 =
0.02890 -0.01581 -0.01564 0.01414
AFIX 43
H15A 2 0.611002 1.377792 0.710709 11.00000 -1.20000
AFIX 0
C16 1 0.550770 1.278355 0.708446 11.00000 0.02725 0.04391 =
0.02338 -0.01650 -0.00823 0.01466
AFIX 43
H16A 2 0.491370 1.281462 0.740641 11.00000 -1.20000
AFIX 0
C17 1 0.562967 1.214583 0.680273 11.00000 0.02438 0.03343 =
0.01758 -0.00642 -0.00459 0.00946
C18 1 0.492049 1.154083 0.699522 11.00000 0.02309 0.04519 =
0.02022 -0.00381 0.00418 0.00886
AFIX 43
H18A 2 0.431160 1.157052 0.731289 11.00000 -1.20000
AFIX 0
C19 1 0.509476 1.092351 0.673532 11.00000 0.01925 0.03841 =
0.01983 -0.00157 0.00380 0.00024
AFIX 43
H19A 2 0.463548 1.051814 0.687349 11.00000 -1.20000
AFIX 0
C20 1 0.596778 1.089050 0.625651 11.00000 0.01719 0.02801 =
0.01563 -0.00779 0.00153 0.00246
C21 1 0.775324 0.926573 0.558297 11.00000 0.01769 0.01714 =
0.01600 -0.00204 0.00336 -0.00265
C22 1 0.689228 0.939101 0.510783 11.00000 0.02717 0.01883 =
0.01930 0.00204 0.00039 0.00324
AFIX 43
H22A 2 0.622653 0.976270 0.511109 11.00000 -1.20000
AFIX 0
C23 1 0.701502 0.897809 0.464273 11.00000 0.02807 0.02525 =
0.01600 0.00145 -0.00434 0.00186
AFIX 43
H23A 2 0.642662 0.906491 0.432589 11.00000 -1.20000
AFIX 0
C24 1 0.799244 0.843013 0.462586 11.00000 0.01856 0.02376 =
0.01776 -0.00168 0.00004 -0.00315
C25 1 0.814569 0.800072 0.413988 11.00000 0.02918 0.03087 =
0.01520 -0.00170 -0.00174 0.00130
AFIX 43
H25A 2 0.756402 0.808122 0.382002 11.00000 -1.20000
AFIX 0
C26 1 0.911752 0.747833 0.413240 11.00000 0.03316 0.03222 =
0.02024 -0.00736 0.00188 0.00037
AFIX 43
H26A 2 0.922692 0.720462 0.380310 11.00000 -1.20000
AFIX 0
C27 1 0.995833 0.733841 0.460283 11.00000 0.02921 0.03362 =
0.03145 -0.01015 -0.00048 0.01196
AFIX 43
H27A 2 1.061685 0.696382 0.459360 11.00000 -1.20000
AFIX 0
C28 1 0.984140 0.773610 0.507641 11.00000 0.02558 0.03683 =
0.02217 -0.00518 -0.00327 0.00694
AFIX 43
H28A 2 1.042935 0.763807 0.539125 11.00000 -1.20000
AFIX 0
C29 1 0.885821 0.829098 0.510423 11.00000 0.01698 0.02470 =
0.01968 -0.00170 0.00145 0.00064
C30 1 0.872124 0.872588 0.559003 11.00000 0.01289 0.02909 =
0.01609 -0.00228 -0.00078 0.00050
C31 1 0.965792 0.856528 0.608607 11.00000 0.02032 0.04156 =
0.02033 -0.01467 -0.00397 0.01103
C32 1 0.928249 0.801088 0.645177 11.00000 0.03398 0.04387 =
0.01567 -0.00689 -0.00608 0.02333
C33 1 0.801091 0.762715 0.640452 11.00000 0.03884 0.04245 =
0.02134 0.00274 0.00169 0.01277
AFIX 43
H33A 2 0.736290 0.774073 0.611227 11.00000 -1.20000
AFIX 0
C34 1 0.767705 0.710113 0.676106 11.00000 0.06544 0.04234 =
0.03313 0.00770 0.00596 0.01293
AFIX 43
H34A 2 0.680049 0.686037 0.671933 11.00000 -1.20000
AFIX 0
C35 1 0.862847 0.691057 0.719382 11.00000 0.08604 0.06045 =
0.03581 0.01441 0.00882 0.03481
AFIX 43
H35A 2 0.839569 0.654148 0.744249 11.00000 -1.20000
AFIX 0
C36 1 0.985005 0.725030 0.725104 11.00000 0.07838 0.07489 =
0.01938 0.00557 -0.00795 0.05125
AFIX 43
H36A 2 1.048394 0.711654 0.754254 11.00000 -1.20000
AFIX 0
C37 1 1.024352 0.781141 0.688805 11.00000 0.04497 0.06845 =
0.01873 -0.01138 -0.01193 0.03357
C38 1 1.151860 0.816116 0.693394 11.00000 0.05359 0.08908 =
0.02240 -0.02010 -0.01908 0.04303
AFIX 43
H38A 2 1.216751 0.802457 0.721938 11.00000 -1.20000
AFIX 0
C39 1 1.188772 0.869613 0.658588 11.00000 0.02144 0.08807 =
0.04436 -0.04437 -0.01627 0.01819
AFIX 43
H39A 2 1.276739 0.893192 0.663528 11.00000 -1.20000
AFIX 0
C40 1 1.093861 0.889676 0.614773 11.00000 0.02322 0.05168 =
0.03173 -0.01860 -0.00526 0.00896
C48 1 0.709631 0.949294 0.797850 11.00000 0.03715 0.04290 =
0.01358 -0.00097 0.00248 -0.01767
AFIX 13
H48A 2 0.609661 0.934216 0.805575 11.00000 -1.20000
AFIX 0
C45 1 0.861298 1.048349 0.734343 11.00000 0.03169 0.02734 =
0.02309 -0.00994 0.00035 -0.01063
AFIX 13
H45A 2 0.866788 1.084962 0.704606 11.00000 -1.20000
AFIX 0
C46 1 0.796510 1.073572 0.789168 11.00000 0.03765 0.03540 =
0.03105 -0.01850 0.00109 -0.00349
AFIX 23
H46A 2 0.709830 1.100896 0.780694 11.00000 -1.20000
H46B 2 0.865067 1.104894 0.808056 11.00000 -1.20000
AFIX 0
C43 1 1.036568 0.961557 0.780558 11.00000 0.02525 0.05964 =
0.02937 -0.01738 -0.00769 -0.00103
AFIX 23
H43A 2 1.043364 0.996060 0.811294 11.00000 -1.20000
H43B 2 1.134668 0.947504 0.770471 11.00000 -1.20000
AFIX 0
C47 1 0.757080 1.014094 0.829673 11.00000 0.03838 0.05540 =
0.02587 -0.01968 0.00684 -0.01271
AFIX 23
H47A 2 0.840538 1.002593 0.853300 11.00000 -1.20000
H47B 2 0.679338 1.029627 0.854784 11.00000 -1.20000
AFIX 0
C49 1 0.802539 0.896399 0.786361 11.00000 0.04061 0.03821 =
0.01847 0.00429 -0.00490 -0.00686
AFIX 13
H49A 2 0.758581 0.849061 0.786893 11.00000 -1.20000
AFIX 0
C44 1 0.967961 0.996357 0.729643 11.00000 0.02065 0.04319 =
0.02367 -0.01298 0.00217 -0.01325
AFIX 13
H44A 2 1.034171 1.003158 0.697217 11.00000 -1.20000
AFIX 0
C42 1 0.956557 0.897687 0.802293 11.00000 0.04408 0.05112 =
0.02745 -0.00606 -0.01230 0.00904
AFIX 23
H42A 2 1.003076 0.855352 0.787393 11.00000 -1.20000
H42B 2 0.964197 0.896342 0.843751 11.00000 -1.20000
AFIX 0
C41 1 1.247520 0.981921 0.587327 11.00000 0.03733 0.11286 =
0.07690 -0.02708 0.00176 -0.03739
AFIX 33
H41A 2 1.257609 1.016774 0.557571 11.00000 -1.50000
H41B 2 1.332970 0.952737 0.588501 11.00000 -1.50000
H41C 2 1.235398 1.005332 0.623571 11.00000 -1.50000
HKLF 4
REM ljh149 in P2(1)2(1)2(1)
REM R1 = 0.0218 for 8788 Fo > 4sig(Fo) and 0.0234 for all 9076 data
REM 496 parameters refined using 0 restraints
END
WGHT 0.0297 2.3785
REM Highest difference peak 0.841, deepest hole -0.907, 1-sigma level 0.080
Q1 1 1.3609 0.9979 0.4404 11.00000 0.05 0.84
Q2 1 0.7049 0.9582 0.6635 11.00000 0.05 0.76
Q3 1 0.7374 0.9912 0.6934 11.00000 0.05 0.61
Q4 1 0.8291 0.9568 0.7412 11.00000 0.05 0.59
Q5 1 0.4042 1.0595 0.9005 11.00000 0.05 0.55
Q6 1 0.8277 0.9584 0.6649 11.00000 0.05 0.48
Q7 1 0.6997 0.9572 0.7468 11.00000 0.05 0.46
Q8 1 0.7922 0.8973 0.7291 11.00000 0.05 0.41
Q9 1 0.8648 0.9158 0.7086 11.00000 0.05 0.40
Q10 1 0.7606 1.5024 0.5698 11.00000 0.05 0.37
;

loop_
_symmetry_equiv_pos_as_xyz
'x, y, z'
'-x+1/2, -y, z+1/2'
'x+1/2, -y+1/2, -z'
'-x, y+1/2, -z+1/2'

loop_
_atom_site_label
_atom_site_type_symbol
_atom_site_fract_x
_atom_site_fract_y
_atom_site_fract_z
_atom_site_U_iso_or_equiv
_atom_site_adp_type
_atom_site_occupancy
_atom_site_symmetry_multiplicity
_atom_site_calc_flag
_atom_site_refinement_flags
Ir Ir 0.767124(13) 0.955114(6) 0.707068(5) 0.01994(4) Uani 1 1 d .
P P 0.76510(10) 0.98657(4) 0.61717(3) 0.01768(16) Uani 1 1 d .
Cl Cl 0.56768(9) 0.88684(4) 0.68365(4) 0.02498(18) Uani 1 1 d .
O1 O 0.8797(2) 1.04621(13) 0.60124(9) 0.0216(5) Uani 1 1 d .
O2 O 0.6162(2) 1.02403(11) 0.60019(10) 0.0203(5) Uani 1 1 d .
O3 O 1.1263(3) 0.93968(16) 0.57620(13) 0.0427(7) Uani 1 1 d .
C1 C 0.8573(4) 1.08558(16) 0.55236(14) 0.0206(7) Uani 1 1 d .
C2 C 0.9447(4) 1.07115(18) 0.50622(15) 0.0266(8) Uani 1 1 d .
H2A H 1.0140 1.0352 0.5081 0.032 Uiso 1 1 calc R
C3 C 0.9290(4) 1.10924(19) 0.45878(16) 0.0293(8) Uani 1 1 d .
H3A H 0.9909 1.1013 0.4279 0.035 Uiso 1 1 calc R
C4 C 0.8215(4) 1.16087(18) 0.45452(15) 0.0267(8) Uani 1 1 d .
C5 C 0.8011(5) 1.1999(2) 0.40449(16) 0.0339(9) Uani 1 1 d .
H5A H 0.8629 1.1925 0.3735 0.041 Uiso 1 1 calc R
C6 C 0.6962(5) 1.2472(2) 0.40014(17) 0.0384(10) Uani 1 1 d .
H6A H 0.6853 1.2732 0.3665 0.046 Uiso 1 1 calc R
C7 C 0.6025(5) 1.2580(2) 0.44558(17) 0.0351(9) Uani 1 1 d .
H7A H 0.5273 1.2907 0.4421 0.042 Uiso 1 1 calc R
C8 C 0.6188(4) 1.2217(2) 0.49474(16) 0.0292(8) Uani 1 1 d .
H8A H 0.5546 1.2295 0.5249 0.035 Uiso 1 1 calc R
C9 C 0.7290(4) 1.17315(16) 0.50114(13) 0.0238(7) Uani 1 1 d .
C10 C 0.7530(4) 1.13552(15) 0.55215(12) 0.0205(6) Uani 1 1 d .
C11 C 0.6637(4) 1.14565(17) 0.60350(14) 0.0209(7) Uani 1 1 d .
C12 C 0.6514(4) 1.21079(18) 0.63128(14) 0.0238(7) Uani 1 1 d .
C13 C 0.7255(4) 1.27087(17) 0.61507(14) 0.0268(7) Uani 1 1 d .
H13A H 0.7877 1.2688 0.5836 0.032 Uiso 1 1 calc R
C14 C 0.7105(4) 1.33213(18) 0.64325(16) 0.0311(8) Uani 1 1 d .
H14A H 0.7598 1.3724 0.6309 0.037 Uiso 1 1 calc R
C15 C 0.6213(4) 1.33523(19) 0.69089(16) 0.0313(9) Uani 1 1 d .
H15A H 0.6110 1.3778 0.7107 0.038 Uiso 1 1 calc R
C16 C 0.5508(4) 1.2784(2) 0.70845(17) 0.0315(8) Uani 1 1 d .
H16A H 0.4914 1.2815 0.7406 0.038 Uiso 1 1 calc R
C17 C 0.5630(4) 1.21458(19) 0.68027(15) 0.0251(8) Uani 1 1 d .
C18 C 0.4920(4) 1.1541(2) 0.69952(15) 0.0295(8) Uani 1 1 d .
H18A H 0.4312 1.1571 0.7313 0.035 Uiso 1 1 calc R
C19 C 0.5095(4) 1.0924(2) 0.67353(14) 0.0258(8) Uani 1 1 d .
H19A H 0.4635 1.0518 0.6873 0.031 Uiso 1 1 calc R
C20 C 0.5968(4) 1.08905(17) 0.62565(14) 0.0203(7) Uani 1 1 d .
C21 C 0.7753(4) 0.92657(15) 0.55830(12) 0.0169(6) Uani 1 1 d .
C22 C 0.6892(4) 0.93910(16) 0.51078(14) 0.0218(7) Uani 1 1 d .
H22A H 0.6227 0.9763 0.5111 0.026 Uiso 1 1 calc R
C23 C 0.7015(4) 0.89781(17) 0.46427(14) 0.0231(7) Uani 1 1 d .
H23A H 0.6427 0.9065 0.4326 0.028 Uiso 1 1 calc R
C24 C 0.7992(3) 0.84301(17) 0.46259(14) 0.0200(7) Uani 1 1 d .
C25 C 0.8146(4) 0.80007(19) 0.41399(14) 0.0251(8) Uani 1 1 d .
H25A H 0.7564 0.8081 0.3820 0.030 Uiso 1 1 calc R
C26 C 0.9118(4) 0.7478(2) 0.41324(15) 0.0285(8) Uani 1 1 d .
H26A H 0.9227 0.7205 0.3803 0.034 Uiso 1 1 calc R
C27 C 0.9958(4) 0.7338(2) 0.46028(16) 0.0314(9) Uani 1 1 d .
H27A H 1.0617 0.6964 0.4594 0.038 Uiso 1 1 calc R
C28 C 0.9841(4) 0.7736(2) 0.50764(15) 0.0282(8) Uani 1 1 d .
H28A H 1.0429 0.7638 0.5391 0.034 Uiso 1 1 calc R
C29 C 0.8858(4) 0.82910(17) 0.51042(14) 0.0205(7) Uani 1 1 d .
C30 C 0.8721(3) 0.87259(18) 0.55900(13) 0.0194(7) Uani 1 1 d .
C31 C 0.9658(4) 0.8565(2) 0.60861(14) 0.0274(8) Uani 1 1 d .
C32 C 0.9282(4) 0.8011(2) 0.64518(15) 0.0312(9) Uani 1 1 d .
C33 C 0.8011(5) 0.7627(2) 0.64045(16) 0.0342(9) Uani 1 1 d .
H33A H 0.7363 0.7741 0.6112 0.041 Uiso 1 1 calc R
C34 C 0.7677(6) 0.7101(2) 0.67611(17) 0.0470(11) Uani 1 1 d .
H34A H 0.6800 0.6860 0.6719 0.056 Uiso 1 1 calc R
C35 C 0.8628(7) 0.6911(3) 0.7194(2) 0.0608(16) Uani 1 1 d .
H35A H 0.8396 0.6541 0.7442 0.073 Uiso 1 1 calc R
C36 C 0.9850(7) 0.7250(3) 0.72510(17) 0.0575(16) Uani 1 1 d .
H36A H 1.0484 0.7117 0.7543 0.069 Uiso 1 1 calc R
C37 C 1.0244(5) 0.7811(3) 0.68880(16) 0.0441(12) Uani 1 1 d .
C38 C 1.1519(6) 0.8161(3) 0.69339(18) 0.0550(15) Uani 1 1 d .
H38A H 1.2168 0.8025 0.7219 0.066 Uiso 1 1 calc R
C39 C 1.1888(4) 0.8696(3) 0.65859(19) 0.0513(14) Uani 1 1 d .
H39A H 1.2767 0.8932 0.6635 0.062 Uiso 1 1 calc R
C40 C 1.0939(4) 0.8897(2) 0.61477(17) 0.0355(9) Uani 1 1 d .
C48 C 0.7096(4) 0.9493(2) 0.79785(13) 0.0312(8) Uani 1 1 d .
H48A H 0.6097 0.9342 0.8056 0.037 Uiso 1 1 calc R
C45 C 0.8613(4) 1.0483(2) 0.73434(15) 0.0274(7) Uani 1 1 d .
H45A H 0.8668 1.0850 0.7046 0.033 Uiso 1 1 calc R
C46 C 0.7965(4) 1.07357(19) 0.78917(16) 0.0347(8) Uani 1 1 d .
H46A H 0.7098 1.1009 0.7807 0.042 Uiso 1 1 calc R
H46B H 0.8651 1.1049 0.8081 0.042 Uiso 1 1 calc R
C43 C 1.0366(4) 0.9616(2) 0.78056(16) 0.0381(9) Uani 1 1 d .
H43A H 1.0434 0.9961 0.8113 0.046 Uiso 1 1 calc R
H43B H 1.1347 0.9475 0.7705 0.046 Uiso 1 1 calc R
C47 C 0.7571(5) 1.0141(2) 0.82967(15) 0.0399(9) Uani 1 1 d .
H47A H 0.8405 1.0026 0.8533 0.048 Uiso 1 1 calc R
H47B H 0.6793 1.0296 0.8548 0.048 Uiso 1 1 calc R
C49 C 0.8025(4) 0.8964(2) 0.78636(15) 0.0324(8) Uani 1 1 d .
H49A H 0.7586 0.8491 0.7869 0.039 Uiso 1 1 calc R
C44 C 0.9680(4) 0.9964(2) 0.72964(15) 0.0292(8) Uani 1 1 d .
H44A H 1.0342 1.0032 0.6972 0.035 Uiso 1 1 calc R
C42 C 0.9566(5) 0.8977(2) 0.80229(17) 0.0409(10) Uani 1 1 d .
H42A H 1.0031 0.8554 0.7874 0.049 Uiso 1 1 calc R
H42B H 0.9642 0.8963 0.8438 0.049 Uiso 1 1 calc R
C41 C 1.2475(6) 0.9819(3) 0.5873(2) 0.0757(17) Uani 1 1 d .
H41A H 1.2576 1.0168 0.5576 0.114 Uiso 1 1 calc R
H41B H 1.3330 0.9527 0.5885 0.114 Uiso 1 1 calc R
H41C H 1.2354 1.0053 0.6236 0.114 Uiso 1 1 calc R

loop_
_atom_site_aniso_label
_atom_site_aniso_U_11
_atom_site_aniso_U_22
_atom_site_aniso_U_33
_atom_site_aniso_U_23
_atom_site_aniso_U_13
_atom_site_aniso_U_12
Ir 0.01964(6) 0.02537(6) 0.01483(6) -0.00418(5) -0.00048(5) -0.00501(5)
P 0.0163(4) 0.0198(4) 0.0169(4) -0.0034(3) 0.0012(3) -0.0019(3)
Cl 0.0249(4) 0.0304(4) 0.0197(4) 0.0010(3) -0.0029(3) -0.0104(3)
O1 0.0207(11) 0.0206(11) 0.0235(12) -0.0015(11) 0.0029(9) -0.0020(11)
O2 0.0175(12) 0.0227(12) 0.0208(12) -0.0026(9) 0.0013(9) 0.0005(9)
O3 0.0194(13) 0.057(2) 0.0519(18) -0.0211(15) -0.0034(12) -0.0053(12)
C1 0.0217(17) 0.0175(16) 0.0225(17) -0.0030(13) 0.0051(13) -0.0053(12)
C2 0.0269(19) 0.0220(16) 0.0309(19) -0.0039(15) 0.0121(15) 0.0009(14)
C3 0.032(2) 0.0265(18) 0.029(2) -0.0036(16) 0.0166(16) -0.0048(15)
C4 0.033(2) 0.0228(17) 0.0242(18) -0.0039(15) 0.0105(15) -0.0039(14)
C5 0.043(2) 0.035(2) 0.0233(18) 0.0007(16) 0.0079(16) -0.0071(17)
C6 0.050(3) 0.039(2) 0.0254(19) 0.0052(17) 0.0006(18) -0.0025(19)
C7 0.045(2) 0.031(2) 0.029(2) 0.0005(17) -0.0053(18) 0.0057(18)
C8 0.032(2) 0.033(2) 0.0223(18) -0.0044(16) 0.0039(15) 0.0044(16)
C9 0.0269(18) 0.0228(15) 0.0217(16) -0.0043(13) 0.0057(15) -0.0024(15)
C10 0.0243(18) 0.0187(14) 0.0186(14) -0.0025(12) 0.0042(13) -0.0011(14)
C11 0.0197(17) 0.0233(17) 0.0196(17) -0.0052(14) 0.0014(13) 0.0033(13)
C12 0.0235(18) 0.0284(18) 0.0196(17) -0.0060(14) -0.0033(13) 0.0090(14)
C13 0.0263(18) 0.0296(17) 0.0244(17) -0.0033(14) -0.0021(15) 0.0039(15)
C14 0.033(2) 0.0256(17) 0.034(2) -0.0078(15) -0.0132(16) 0.0051(15)
C15 0.034(2) 0.0305(19) 0.029(2) -0.0158(16) -0.0156(15) 0.0141(16)
C16 0.0272(18) 0.044(2) 0.0234(17) -0.0165(18) -0.0082(17) 0.0147(15)
C17 0.0244(19) 0.0334(19) 0.0176(17) -0.0064(15) -0.0046(14) 0.0095(15)
C18 0.0231(17) 0.045(2) 0.0202(18) -0.0038(17) 0.0042(14) 0.0089(15)
C19 0.0193(17) 0.038(2) 0.0198(17) -0.0016(15) 0.0038(13) 0.0002(15)
C20 0.0172(16) 0.0280(17) 0.0156(16) -0.0078(14) 0.0015(13) 0.0025(13)
C21 0.0177(15) 0.0171(13) 0.0160(14) -0.0020(12) 0.0034(12) -0.0026(12)
C22 0.0272(18) 0.0188(16) 0.0193(16) 0.0020(13) 0.0004(13) 0.0032(12)
C23 0.028(2) 0.0252(17) 0.0160(16) 0.0015(13) -0.0043(13) 0.0019(14)
C24 0.0186(17) 0.0238(16) 0.0178(16) -0.0017(13) 0.0000(13) -0.0031(12)
C25 0.029(2) 0.0309(19) 0.0152(16) -0.0017(14) -0.0017(13) 0.0013(15)
C26 0.033(2) 0.032(2) 0.0202(18) -0.0074(15) 0.0019(15) 0.0004(16)
C27 0.029(2) 0.034(2) 0.031(2) -0.0102(17) -0.0005(16) 0.0120(16)
C28 0.0256(19) 0.037(2) 0.0222(18) -0.0052(16) -0.0033(14) 0.0069(15)
C29 0.0170(17) 0.0247(17) 0.0197(17) -0.0017(14) 0.0014(13) 0.0006(13)
C30 0.0129(15) 0.0291(17) 0.0161(15) -0.0023(14) -0.0008(12) 0.0005(13)
C31 0.0203(18) 0.042(2) 0.0203(18) -0.0147(16) -0.0040(13) 0.0110(16)
C32 0.034(2) 0.044(2) 0.0157(17) -0.0069(16) -0.0061(15) 0.0233(17)
C33 0.039(2) 0.042(2) 0.0213(18) 0.0027(16) 0.0017(16) 0.0128(18)
C34 0.065(3) 0.042(2) 0.033(2) 0.0077(18) 0.006(2) 0.013(2)
C35 0.086(4) 0.060(3) 0.036(3) 0.014(2) 0.009(3) 0.035(3)
C36 0.078(4) 0.075(4) 0.019(2) 0.006(2) -0.008(2) 0.051(3)
C37 0.045(3) 0.068(3) 0.0187(19) -0.011(2) -0.0119(17) 0.034(2)
C38 0.054(3) 0.089(4) 0.022(2) -0.020(2) -0.0191(19) 0.043(3)
C39 0.021(2) 0.088(4) 0.044(3) -0.044(3) -0.0163(18) 0.018(2)
C40 0.0232(19) 0.052(2) 0.032(2) -0.0186(19) -0.0053(16) 0.0090(17)
C48 0.037(2) 0.043(2) 0.0136(15) -0.0010(16) 0.0025(14) -0.0177(17)
C45 0.0317(18) 0.0273(17) 0.0231(17) -0.0099(16) 0.0003(14) -0.0106(17)
C46 0.038(2) 0.0354(18) 0.0310(19) -0.0185(17) 0.0011(18) -0.0035(15)
C43 0.0253(18) 0.060(3) 0.029(2) -0.0174(19) -0.0077(14) -0.0010(19)
C47 0.038(2) 0.055(2) 0.0259(18) -0.0197(17) 0.0068(18) -0.013(2)
C49 0.041(2) 0.038(2) 0.0185(17) 0.0043(16) -0.0049(16) -0.0069(16)
C44 0.0206(18) 0.043(2) 0.0237(18) -0.0130(16) 0.0022(14) -0.0132(16)
C42 0.044(2) 0.051(2) 0.027(2) -0.0061(19) -0.0123(18) 0.0090(19)
C41 0.037(3) 0.113(5) 0.077(4) -0.027(3) 0.002(3) -0.037(3)

loop_
_atom_type_symbol
_atom_type_description
_atom_type_scat_dispersion_real
_atom_type_scat_dispersion_imag
_atom_type_scat_source
C C 0.0033 0.0016 'International Tables Vol C Tables 4.2.6.8 and 6.1.1.4'
H H 0.0000 0.0000 'International Tables Vol C Tables 4.2.6.8 and 6.1.1.4'
O O 0.0106 0.0060 'International Tables Vol C Tables 4.2.6.8 and 6.1.1.4'
P P 0.1023 0.0942 'International Tables Vol C Tables 4.2.6.8 and 6.1.1.4'
Cl Cl 0.1484 0.1585 'International Tables Vol C Tables 4.2.6.8 and 6.1.1.4'
Ir Ir -1.4442 7.9887 'International Tables Vol C Tables 4.2.6.8 and 6.1.1.4'

loop_
_geom_angle_atom_site_label_1
_geom_angle_atom_site_label_2
_geom_angle_atom_site_label_3
_geom_angle
P Ir Cl 85.24(3)
P Ir C48 160.73(10)
P Ir C45 93.94(10)
P Ir C49 162.91(11)
P Ir C44 98.63(11)
Cl Ir C48 90.50(9)
Cl Ir C45 152.07(11)
Cl Ir C49 92.11(10)
Cl Ir C44 168.11(11)
C48 Ir C45 81.11(13)
C48 Ir C49 35.77(14)
C48 Ir C44 89.35(13)
C45 Ir C49 96.20(14)
C45 Ir C44 39.34(15)
C49 Ir C44 80.88(15)
Ir P O1 114.37(9)
Ir P O2 111.56(9)
Ir P C21 124.66(10)
O1 P O2 101.54(12)
O1 P C21 103.54(13)
O2 P C21 97.77(14)
P O1 C1 118.5(2)
P O2 C20 113.6(2)
C40 O3 C41 117.1(4)
O1 C1 C2 117.1(3)
O1 C1 C10 119.2(3)
C2 C1 C10 123.7(3)
C1 C2 H2A 120.6
C1 C2 C3 118.9(3)
H2A C2 C3 120.6
C2 C3 H3A 119.5
C2 C3 C4 121.0(3)
H3A C3 C4 119.5
C3 C4 C5 121.7(3)
C3 C4 C9 119.5(3)
C5 C4 C9 118.8(3)
C4 C5 H5A 119.3
C4 C5 C6 121.3(4)
H5A C5 C6 119.3
C5 C6 H6A 120.1
C5 C6 C7 119.9(4)
H6A C6 C7 120.1
C6 C7 H7A 119.7
C6 C7 C8 120.6(4)
H7A C7 C8 119.7
C7 C8 H8A 119.5
C7 C8 C9 121.0(4)
H8A C8 C9 119.5
C4 C9 C8 118.3(3)
C4 C9 C10 118.7(3)
C8 C9 C10 123.0(3)
C1 C10 C9 118.0(3)
C1 C10 C11 119.2(3)
C9 C10 C11 122.7(3)
C10 C11 C12 122.7(3)
C10 C11 C20 118.1(3)
C12 C11 C20 119.1(3)
C11 C12 C13 123.9(3)
C11 C12 C17 118.1(3)
C13 C12 C17 118.0(3)
C12 C13 H13A 119.1
C12 C13 C14 121.7(3)
H13A C13 C14 119.1
C13 C14 H14A 120.2
C13 C14 C15 119.6(4)
H14A C14 C15 120.2
C14 C15 H15A 119.7
C14 C15 C16 120.5(3)
H15A C15 C16 119.7
C15 C16 H16A 119.3
C15 C16 C17 121.5(4)
H16A C16 C17 119.3
C12 C17 C16 118.7(4)
C12 C17 C18 119.6(3)
C16 C17 C18 121.7(3)
C17 C18 H18A 119.4
C17 C18 C19 121.2(3)
H18A C18 C19 119.4
C18 C19 H19A 120.6
C18 C19 C20 118.8(3)
H19A C19 C20 120.6
O2 C20 C11 119.0(3)
O2 C20 C19 117.8(3)
C11 C20 C19 123.1(3)
P C21 C22 118.6(2)
P C21 C30 120.2(2)
C22 C21 C30 121.0(3)
C21 C22 H22A 120.0
C21 C22 C23 120.1(3)
H22A C22 C23 120.0
C22 C23 H23A 119.5
C22 C23 C24 121.1(3)
H23A C23 C24 119.5
C23 C24 C25 121.7(3)
C23 C24 C29 119.6(3)
C25 C24 C29 118.8(3)
C24 C25 H25A 119.8
C24 C25 C26 120.4(3)
H25A C25 C26 119.8
C25 C26 H26A 119.6
C25 C26 C27 120.8(3)
H26A C26 C27 119.6
C26 C27 H27A 119.7
C26 C27 C28 120.5(3)
H27A C27 C28 119.7
C27 C28 H28A 119.5
C27 C28 C29 120.9(3)
H28A C28 C29 119.5
C24 C29 C28 118.5(3)
C24 C29 C30 119.0(3)
C28 C29 C30 122.5(3)
C21 C30 C29 119.2(3)
C21 C30 C31 123.3(3)
C29 C30 C31 117.4(3)
C30 C31 C32 119.3(3)
C30 C31 C40 120.1(4)
C32 C31 C40 120.1(4)
C31 C32 C33 123.7(3)
C31 C32 C37 119.3(4)
C33 C32 C37 116.9(4)
C32 C33 H33A 118.8
C32 C33 C34 122.5(4)
H33A C33 C34 118.8
C33 C34 H34A 119.9
C33 C34 C35 120.2(5)
H34A C34 C35 119.9
C34 C35 H35A 120.2
C34 C35 C36 119.6(5)
H35A C35 C36 120.2
C35 C36 H36A 118.9
C35 C36 C37 122.2(4)
H36A C36 C37 118.9
C32 C37 C36 118.6(5)
C32 C37 C38 118.4(5)
C36 C37 C38 123.0(4)
C37 C38 H38A 118.6
C37 C38 C39 122.7(4)
H38A C38 C39 118.6
C38 C39 H39A 120.4
C38 C39 C40 119.3(4)
H39A C39 C40 120.4
O3 C40 C31 116.9(3)
O3 C40 C39 122.9(4)
C31 C40 C39 120.1(4)
Ir C48 H48A 114.8
Ir C48 C47 111.7(2)
Ir C48 C49 71.9(2)
H48A C48 C47 114.8
H48A C48 C49 114.8
C47 C48 C49 121.4(4)
Ir C45 H45A 113.8
Ir C45 C46 111.7(2)
Ir C45 C44 70.8(2)
H45A C45 C46 113.8
H45A C45 C44 113.8
C46 C45 C44 125.1(3)
C45 C46 H46A 108.9
C45 C46 H46B 108.9
C45 C46 C47 113.4(3)
H46A C46 H46B 107.7
H46A C46 C47 108.9
H46B C46 C47 108.9
H43A C43 H43B 107.6
H43A C43 C44 108.7
H43A C43 C42 108.7
H43B C43 C44 108.7
H43B C43 C42 108.7
C44 C43 C42 114.4(3)
C48 C47 C46 111.5(3)
C48 C47 H47A 109.3
C48 C47 H47B 109.3
C46 C47 H47A 109.3
C46 C47 H47B 109.3
H47A C47 H47B 108.0
Ir C49 C48 72.3(2)
Ir C49 H49A 114.3
Ir C49 C42 110.6(3)
C48 C49 H49A 114.3
C48 C49 C42 123.6(4)
H49A C49 C42 114.3
Ir C44 C45 69.8(2)
Ir C44 C43 114.4(3)
Ir C44 H44A 114.1
C45 C44 C43 122.9(3)
C45 C44 H44A 114.1
C43 C44 H44A 114.1
C43 C42 C49 113.7(3)
C43 C42 H42A 108.8
C43 C42 H42B 108.8
C49 C42 H42A 108.8
C49 C42 H42B 108.8
H42A C42 H42B 107.7
O3 C41 H41A 109.5
O3 C41 H41B 109.5
O3 C41 H41C 109.5
H41A C41 H41B 109.5
H41A C41 H41C 109.5
H41B C41 H41C 109.5

loop_
_geom_bond_atom_site_label_1
_geom_bond_atom_site_label_2
_geom_bond_distance
Ir P 2.2242(8)
Ir Cl 2.3551(8)
Ir C48 2.231(3)
Ir C45 2.103(3)
Ir C49 2.225(4)
Ir C44 2.116(4)
P O1 1.619(2)
P O2 1.625(2)
P C21 1.818(3)
O1 C1 1.404(4)
O2 C20 1.402(4)
O3 C40 1.364(5)
O3 C41 1.424(5)
C1 C2 1.400(5)
C1 C10 1.372(5)
C2 H2A 0.950
C2 C3 1.354(5)
C3 H3A 0.950
C3 C4 1.420(5)
C4 C5 1.421(5)
C4 C9 1.429(5)
C5 H5A 0.950
C5 C6 1.345(6)
C6 H6A 0.950
C6 C7 1.410(6)
C7 H7A 0.950
C7 C8 1.371(5)
C8 H8A 0.950
C8 C9 1.402(5)
C9 C10 1.431(4)
C10 C11 1.495(4)
C11 C12 1.422(5)
C11 C20 1.363(5)
C12 C13 1.403(5)
C12 C17 1.434(5)
C13 H13A 0.950
C13 C14 1.363(5)
C14 H14A 0.950
C14 C15 1.412(6)
C15 H15A 0.950
C15 C16 1.346(6)
C16 H16A 0.950
C16 C17 1.403(5)
C17 C18 1.417(5)
C18 H18A 0.950
C18 C19 1.349(5)
C19 H19A 0.950
C19 C20 1.406(5)
C21 C22 1.411(4)
C21 C30 1.381(4)
C22 H22A 0.950
C22 C23 1.368(5)
C23 H23A 0.950
C23 C24 1.399(5)
C24 C25 1.429(5)
C24 C29 1.425(5)
C25 H25A 0.950
C25 C26 1.358(5)
C26 H26A 0.950
C26 C27 1.397(5)
C27 H27A 0.950
C27 C28 1.367(5)
C28 H28A 0.950
C28 C29 1.413(5)
C29 C30 1.433(5)
C30 C31 1.505(5)
C31 C32 1.421(6)
C31 C40 1.370(6)
C32 C33 1.409(6)
C32 C37 1.429(5)
C33 H33A 0.950
C33 C34 1.358(6)
C34 H34A 0.950
C34 C35 1.412(7)
C35 H35A 0.950
C35 C36 1.328(9)
C36 H36A 0.950
C36 C37 1.431(8)
C37 C38 1.378(8)
C38 H38A 0.950
C38 C39 1.366(8)
C39 H39A 0.950
C39 C40 1.426(6)
C48 H48A 1.000
C48 C47 1.525(5)
C48 C49 1.368(6)
C45 H45A 1.000
C45 C46 1.520(5)
C45 C44 1.420(5)
C46 H46A 0.990
C46 H46B 0.990
C46 C47 1.542(6)
C43 H43A 0.990
C43 H43B 0.990
C43 C44 1.527(6)
C43 C42 1.531(6)
C47 H47A 0.990
C47 H47B 0.990
C49 H49A 1.000
C49 C42 1.496(6)
C44 H44A 1.000
C42 H42A 0.990
C42 H42B 0.990
C41 H41A 0.980
C41 H41B 0.980
C41 H41C 0.980

loop_
_geom_torsion_atom_site_label_1
_geom_torsion_atom_site_label_2
_geom_torsion_atom_site_label_3
_geom_torsion_atom_site_label_4
_geom_torsion
Cl Ir P O1 174.33(10)
Cl Ir P O2 59.81(9)
Cl Ir P C21 -56.93(14)
C48 Ir P O1 96.5(3)
C48 Ir P O2 -18.0(3)
C48 Ir P C21 -134.7(3)
C45 Ir P O1 22.33(14)
C45 Ir P O2 -92.20(14)
C45 Ir P C21 151.07(17)
C49 Ir P O1 -104.0(4)
C49 Ir P O2 141.5(4)
C49 Ir P C21 24.7(4)
C44 Ir P O1 -16.99(15)
C44 Ir P O2 -131.51(14)
C44 Ir P C21 111.75(17)
Ir P O1 C1 -159.22(19)
O2 P O1 C1 -38.9(2)
C21 P O1 C1 62.1(3)
Ir P O2 C20 68.0(2)
O1 P O2 C20 -54.2(2)
C21 P O2 C20 -159.8(2)
P O1 C1 C2 -106.1(3)
P O1 C1 C10 74.1(3)
O1 C1 C2 C3 -178.3(3)
C10 C1 C2 C3 1.6(5)
C1 C2 C3 C4 -3.0(6)
C2 C3 C4 C5 -178.2(4)
C2 C3 C4 C9 0.4(6)
C3 C4 C5 C6 177.9(4)
C9 C4 C5 C6 -0.8(6)
C4 C5 C6 C7 -1.0(6)
C5 C6 C7 C8 1.3(6)
C6 C7 C8 C9 0.2(6)
C7 C8 C9 C4 -1.9(6)
C7 C8 C9 C10 178.1(4)
C3 C4 C9 C8 -176.5(3)
C3 C4 C9 C10 3.5(5)
C5 C4 C9 C8 2.2(5)
C5 C4 C9 C10 -177.8(3)
O1 C1 C10 C9 -177.8(3)
O1 C1 C10 C11 -1.4(5)
C2 C1 C10 C9 2.4(5)
C2 C1 C10 C11 178.8(3)
C4 C9 C10 C1 -4.8(5)
C4 C9 C10 C11 178.9(3)
C8 C9 C10 C1 175.2(3)
C8 C9 C10 C11 -1.1(5)
C1 C10 C11 C12 123.9(4)
C1 C10 C11 C20 -53.2(5)
C9 C10 C11 C12 -59.9(5)
C9 C10 C11 C20 123.1(4)
C10 C11 C12 C13 -2.8(5)
C10 C11 C12 C17 -179.9(3)
C20 C11 C12 C13 174.2(3)
C20 C11 C12 C17 -2.9(5)
C11 C12 C13 C14 -179.7(3)
C17 C12 C13 C14 -2.6(5)
C12 C13 C14 C15 1.7(5)
C13 C14 C15 C16 -0.3(5)
C14 C15 C16 C17 -0.1(5)
C15 C16 C17 C12 -0.8(5)
C15 C16 C17 C18 178.2(3)
C11 C12 C17 C16 179.4(3)
C11 C12 C17 C18 0.4(5)
C13 C12 C17 C16 2.1(5)
C13 C12 C17 C18 -176.9(3)
C12 C17 C18 C19 2.0(5)
C16 C17 C18 C19 -177.1(3)
C17 C18 C19 C20 -1.7(5)
C10 C11 C20 O2 1.1(5)
C10 C11 C20 C19 -179.6(3)
C12 C11 C20 O2 -176.1(3)
C12 C11 C20 C19 3.3(5)
P O2 C20 C11 79.9(3)
P O2 C20 C19 -99.5(3)
C18 C19 C20 O2 178.4(3)
C18 C19 C20 C11 -0.9(5)
Ir P C21 C22 139.6(2)
Ir P C21 C30 -44.4(3)
O1 P C21 C22 -87.3(3)
O1 P C21 C30 88.6(3)
O2 P C21 C22 16.6(3)
O2 P C21 C30 -167.4(3)
P C21 C22 C23 175.5(3)
C30 C21 C22 C23 -0.5(5)
C21 C22 C23 C24 -0.4(5)
C22 C23 C24 C25 -179.1(3)
C22 C23 C24 C29 1.1(5)
C23 C24 C25 C26 179.1(3)
C29 C24 C25 C26 -1.2(5)
C24 C25 C26 C27 1.7(6)
C25 C26 C27 C28 -1.5(6)
C26 C27 C28 C29 0.8(6)
C27 C28 C29 C24 -0.3(6)
C27 C28 C29 C30 -179.0(4)
C23 C24 C29 C28 -179.8(3)
C23 C24 C29 C30 -1.0(5)
C25 C24 C29 C28 0.5(5)
C25 C24 C29 C30 179.2(3)
P C21 C30 C29 -175.3(2)
P C21 C30 C31 4.6(5)
C22 C21 C30 C29 0.5(5)
C22 C21 C30 C31 -179.5(3)
C24 C29 C30 C21 0.2(5)
C24 C29 C30 C31 -179.7(3)
C28 C29 C30 C21 178.9(3)
C28 C29 C30 C31 -1.0(5)
C21 C30 C31 C32 101.0(4)
C21 C30 C31 C40 -86.3(4)
C29 C30 C31 C32 -79.0(4)
C29 C30 C31 C40 93.6(4)
C30 C31 C32 C33 -5.1(5)
C30 C31 C32 C37 173.6(3)
C40 C31 C32 C33 -177.7(3)
C40 C31 C32 C37 1.0(5)
C31 C32 C33 C34 -179.8(4)
C37 C32 C33 C34 1.6(6)
C32 C33 C34 C35 -1.1(6)
C33 C34 C35 C36 0.2(7)
C34 C35 C36 C37 0.3(7)
C31 C32 C37 C36 -179.8(3)
C31 C32 C37 C38 -0.8(6)
C33 C32 C37 C36 -1.1(5)
C33 C32 C37 C38 177.9(4)
C35 C36 C37 C32 0.2(7)
C35 C36 C37 C38 -178.7(5)
C32 C37 C38 C39 1.1(6)
C36 C37 C38 C39 180.0(4)
C37 C38 C39 C40 -1.4(6)
C41 O3 C40 C31 170.1(4)
C41 O3 C40 C39 -12.4(6)
C30 C31 C40 O3 3.8(5)
C30 C31 C40 C39 -173.8(3)
C32 C31 C40 O3 176.3(3)
C32 C31 C40 C39 -1.2(5)
C38 C39 C40 O3 -176.0(4)
C38 C39 C40 C31 1.4(6)
P Ir C48 C47 -72.8(4)
P Ir C48 C49 169.8(2)
Cl Ir C48 C47 -149.7(3)
Cl Ir C48 C49 92.9(2)
C45 Ir C48 C47 3.5(3)
C45 Ir C48 C49 -113.8(2)
C49 Ir C48 C47 117.4(4)
C44 Ir C48 C47 42.1(3)
C44 Ir C48 C49 -75.2(2)
P Ir C45 C46 140.1(3)
P Ir C45 C44 -98.8(2)
Cl Ir C45 C46 52.8(4)
Cl Ir C45 C44 173.91(18)
C48 Ir C45 C46 -21.2(3)
C48 Ir C45 C44 99.9(2)
C49 Ir C45 C46 -53.7(3)
C49 Ir C45 C44 67.4(2)
C44 Ir C45 C46 -121.1(4)
Ir C45 C46 C47 36.3(4)
C44 C45 C46 C47 -44.9(5)
Ir C48 C47 C46 14.6(4)
C49 C48 C47 C46 96.0(4)
C45 C46 C47 C48 -33.1(5)
Ir C48 C49 C42 103.4(4)
C47 C48 C49 Ir -104.8(3)
C47 C48 C49 C42 -1.5(6)
P Ir C49 C48 -168.6(3)
P Ir C49 C42 71.3(5)
Cl Ir C49 C48 -87.9(2)
Cl Ir C49 C42 152.0(3)
C48 Ir C49 C42 -120.1(4)
C45 Ir C49 C48 65.4(2)
C45 Ir C49 C42 -54.7(3)
C44 Ir C49 C48 101.7(2)
C44 Ir C49 C42 -18.4(3)
Ir C45 C44 C43 -106.7(3)
C46 C45 C44 Ir 103.5(3)
C46 C45 C44 C43 -3.2(6)
C42 C43 C44 Ir 6.6(4)
C42 C43 C44 C45 87.6(4)
P Ir C44 C45 85.7(2)
P Ir C44 C43 -156.3(3)
Cl Ir C44 C45 -166.1(4)
Cl Ir C44 C43 -48.1(7)
C48 Ir C44 C45 -76.7(2)
C48 Ir C44 C43 41.3(3)
C45 Ir C44 C43 118.0(4)
C49 Ir C44 C45 -111.6(2)
C49 Ir C44 C43 6.4(3)
Ir C49 C42 C43 27.2(4)
C48 C49 C42 C43 -54.8(5)
C44 C43 C42 C49 -22.8(5)

loop_
_platon_squeeze_void_nr
_platon_squeeze_void_average_x
_platon_squeeze_void_average_y
_platon_squeeze_void_average_z
_platon_squeeze_void_volume
_platon_squeeze_void_count_electrons
_platon_squeeze_void_content
1 -0.236 0.518 0.576 168 30 ' '
2 -0.265 0.482 0.076 168 30 ' '
3 0.235 1.018 0.924 168 30 ' '
4 0.264 0.982 0.424 168 30 ' '
